data_1006078
loop_
_publ_author_name
'Latroche, M'
'Rodriguez-Carvajal, J'
'Percheron-Guegan, A'
'Bouree-Vigneron, F'

_publ_section_title
;
Structural studies of La Ni4 Co D6.11 and La Ni3.55 Mn0.4 Al0.3 Co0.75
D5.57 by means of neutron powder diffraction
;
_journal_coden_ASTM JALCEU
_journal_name_full 'Journal of Alloys Compd.'
_journal_page_first 64
_journal_page_last 72
_journal_paper_doi 10.1016/0925-8388(94)01366-7
_journal_volume 218
_journal_year 1995
_chemical_formula_structural
;
La (Ni1.736 Mn0.073 Co0.188) (Ni1.812 Mn0.327 Al0.3 Co0.561) D5.56
;
_chemical_formula_sum 'Al0.3 Co0.749 D5.56 La Mn0.4 Ni3.548'
_chemical_name_systematic
;
Lanthanum nickel manganese aluminium cobalt deuteride
(1/3.6/0.4/0.3/0.8/5.6)
;
_space_group_IT_number 191
_symmetry_cell_setting hexagonal
_symmetry_Int_Tables_number 191
_symmetry_space_group_name_Hall '-P 6 2'
_symmetry_space_group_name_H-M 'P 6/m m m'
_cell_angle_alpha 90
_cell_angle_beta 90
_cell_angle_gamma 120
_cell_formula_units_Z 1
_cell_length_a 5.383(1)
_cell_length_b 5.383(1)
_cell_length_c 4.277(1)
_cell_volume 107.3
_refine_ls_R_factor_all 0.037
_cod_original_formula_sum 'D5.56 Al.3 Co.749 La Mn.4 Ni3.548'
_cod_database_code 1006078

loop_
_symmetry_equiv_pos_as_xyz
x,y,z
-y,x-y,z
y-x,-x,z
y,x,z
x-y,-y,z
-x,y-x,z
-x,-y,z
y,y-x,z
x-y,x,z
-y,-x,z
y-x,y,z
x,x-y,z
-x,-y,-z
y,y-x,-z
x-y,x,-z
-y,-x,-z
y-x,y,-z
x,x-y,-z
x,y,-z
-y,x-y,-z
y-x,-x,-z
y,x,-z
x-y,-y,-z
-x,y-x,-z

loop_
_atom_site_label
_atom_site_type_symbol
_atom_site_symmetry_multiplicity
_atom_site_Wyckoff_symbol
_atom_site_fract_x
_atom_site_fract_y
_atom_site_fract_z
_atom_site_occupancy
_atom_site_attached_hydrogens
_atom_site_calc_flag
La1 La0 1 a 0. 0. 0. 1. 0 d
Ni1 Ni0 2 c 0.3333 0.6667 0. 0.868(3) 0 d
Mn1 Mn0 2 c 0.3333 0.6667 0. 0.0365(75) 0 d
Co1 Co0 2 c 0.3333 0.6667 0. 0.094(12) 0 d
Ni2 Ni0 3 g 0.5 0. 0.5 0.604(2) 0 d
Mn2 Mn0 3 g 0.5 0. 0.5 0.109(5) 0 d
Al1 Al0 3 g 0.5 0. 0.5 0.100(13) 0 d
Co2 Co0 3 g 0.5 0. 0.5 0.187(8) 0 d
D1 D0 4 h 0.3333 0.6667 0.3759(64) 0.0567(37) 0 d
D2 D0 6 m 0.1362(9) 0.2724(18) 0.5 0.3263(51) 0 d
D3 D0 12 o 0.2234(35) 0.4468(70) 0.3169(53) 0.0593(27) 0 d
D4 D0 12 n 0.4642(14) 0. 0.1004(8) 0.2216(25) 0 d

loop_
_atom_type_symbol
_atom_type_oxidation_number
La0 0.000
Ni0 0.000
Mn0 0.000
Co0 0.000
Al0 0.000
D0 0.000
